data_1531821
loop_
_publ_author_name
'Morozkin, A.V.'
'Welter, R.'
'Bogdanov, A.E.'

_publ_section_title
;
 New R Rh5 Ge3 compounds of the new Sm Rh5 Ge3 structure type and their
 magnetic properties (R = Sm, Gd, Tb)
;
_journal_name_full 'Journal of Alloys Compd.'
_journal_page_first 49
_journal_page_last 53
_journal_volume 340
_journal_year 2002
_chemical_formula_sum 'Ge3 Rh5 Sm'
_chemical_name_systematic 'Sm Rh5 Ge3'
_space_group_IT_number 176
_symmetry_space_group_name_Hall '-P 6c'
_symmetry_space_group_name_H-M 'P 63/m'
_cell_angle_alpha 90
_cell_angle_beta 90
_cell_angle_gamma 120
_cell_formula_units_Z 12
_cell_length_a 22.744
_cell_length_b 22.744
_cell_length_c 3.888
_cell_volume 1741.769
_citation_journal_id_ASTM JALCEU
_cod_data_source_file Morozkin_JALCEU_2002_507.cif
_cod_data_source_block Ge3Rh5Sm1
_cod_original_formula_sum 'Ge3 Rh5 Sm1'
_cod_database_code 1531821

loop_
_symmetry_equiv_pos_as_xyz
x,y,z
x-y,x,z+1/2
-y,x-y,z
-x,-y,z+1/2
-x+y,-x,z
y,-x+y,z+1/2
-x,-y,-z
-x+y,-x,-z-1/2
y,-x+y,-z
x,y,-z-1/2
x-y,x,-z
-y,x-y,-z-1/2

loop_
_atom_site_label
_atom_site_type_symbol
_atom_site_fract_x
_atom_site_fract_y
_atom_site_fract_z
_atom_site_occupancy
_atom_site_U_iso_or_equiv
Ge1 Ge 0.318 0.228 0.75 1 0.0
Rh4 Rh 0.097 0.39 0.75 1 0.0
Rh3 Rh 0.135 0.305 0.75 1 0.0
Sm2 Sm 0.125 0.53 0.25 1 0.0
Rh5 Rh 0.245 0.605 0.75 1 0.0
Ge3 Ge 0.261 0.385 0.75 1 0.0
Rh10 Rh 0.089 0.01 0.75 1 0.0
Sm1 Sm 0.238 0.257 0.25 1 0.0
Rh6 Rh 0.038 0.556 0.75 1 0.0
Rh8 Rh 0.344 0.45 0.25 1 0.0
Ge2 Ge 0.109 0.175 0.75 1 0.0
Rh1 Rh 0.31 0.146 0.75 1 0.0
Rh2 Rh 0.349 0.359 0.75 1 0.0
Rh7 Rh 0.203 0.404 0.25 1 0.0
Ge6 Ge 0.169 0.644 0.75 1 0.0
Ge5 Ge 0.011 0.433 0.75 1 0.0
Ge4 Ge 0.214 0.486 0.75 1 0.0
Rh9 Rh 0.314 0.552 0.25 1 0.0
